data_1571288
loop_
_publ_author_name
'Timmann, Sven'
'Wu, Tun-Hui'
'Golz, Christopher'
'Alcarazo, Manuel'

_publ_section_title
;
 Reactivity of &#x3b1;-diazo sulfonium salts: rhodium-catalysed ring
 expansion of indenes to naphthalenes.
;
_journal_issue 16
_journal_name_full 'Chemical science'
_journal_page_first 5938
_journal_page_last 5943
_journal_paper_doi 10.1039/d4sc01138d
_journal_volume 15
_journal_year 2024
_chemical_formula_moiety 'C25 H20 Br O2 S, B F4'
_chemical_formula_sum 'C25 H20 B Br F4 O2 S'
_chemical_formula_weight 551.19
_space_group_crystal_system triclinic
_space_group_IT_number 2
_space_group_name_Hall '-P 1'
_space_group_name_H-M_alt 'P -1'
_atom_sites_solution_hydrogens mixed
_atom_sites_solution_primary dual
_audit_creation_date 2023-05-10
_audit_creation_method
;FinalCif V119 by Daniel Kratzert, Freiburg 2023,
https://dkratzert.de/finalcif.html
;
_audit_update_record
;
2024-02-14 deposited with the CCDC.	2024-03-12 downloaded from the CCDC.
;
_cell_angle_alpha 92.737(3)
_cell_angle_beta 99.024(3)
_cell_angle_gamma 111.462(3)
_cell_formula_units_Z 2
_cell_length_a 8.9043(10)
_cell_length_b 11.4746(13)
_cell_length_c 12.2940(12)
_cell_measurement_reflns_used 9930
_cell_measurement_temperature 100.00
_cell_measurement_theta_max 30.518
_cell_measurement_theta_min 2.408
_cell_volume 1147.0(2)
_computing_cell_refinement 'SAINT V8.40B (?, 2016)'
_computing_data_collection 'Bruker BIS V6.2.15/2021-03-16 && APEX4 2022.1-1'
_computing_data_reduction 'SAINT V8.40B (?, 2016)'
_computing_molecular_graphics 'Olex2 1.5 (Dolomanov et al., 2009)'
_computing_publication_material 'Olex2 1.5 (Dolomanov et al., 2009)'
_computing_structure_refinement 'XL  (Sheldrick, 2008)'
_computing_structure_solution 'XT  (Sheldrick, 2015)'
_diffrn_ambient_environment N~2~
_diffrn_ambient_temperature 100.00
_diffrn_detector CPAD
_diffrn_detector_area_resol_mean 7.41
_diffrn_detector_type 'Bruker PHOTON III'
_diffrn_measured_fraction_theta_full 1.000
_diffrn_measured_fraction_theta_max 0.996
_diffrn_measurement_device 'four-circle diffractometer'
_diffrn_measurement_device_type 'Bruker D8 VENTURE dual wavelength Mo/Cu'
_diffrn_measurement_method '\w and \f scans'
_diffrn_measurement_specimen_support 'MiTeGen micromount'
_diffrn_radiation_monochromator 'mirror optics'
_diffrn_radiation_probe x-ray
_diffrn_radiation_type MoK\a
_diffrn_radiation_wavelength 0.71073
_diffrn_reflns_av_R_equivalents 0.0452
_diffrn_reflns_av_unetI/netI 0.0222
_diffrn_reflns_Laue_measured_fraction_full 1.000
_diffrn_reflns_Laue_measured_fraction_max 0.996
_diffrn_reflns_limit_h_max 12
_diffrn_reflns_limit_h_min -12
_diffrn_reflns_limit_k_max 16
_diffrn_reflns_limit_k_min -16
_diffrn_reflns_limit_l_max 17
_diffrn_reflns_limit_l_min -16
_diffrn_reflns_number 63014
_diffrn_reflns_point_group_measured_fraction_full 1.000
_diffrn_reflns_point_group_measured_fraction_max 0.996
_diffrn_reflns_theta_full 25.242
_diffrn_reflns_theta_max 30.578
_diffrn_reflns_theta_min 2.407
_diffrn_source 'microfocus sealed X-ray tube'
_diffrn_source_current 1.0
_diffrn_source_power 0.05
_diffrn_source_type 'Incoatec I\ms'
_diffrn_source_voltage 50.0
_diffrn_standards_number 0
_exptl_absorpt_coefficient_mu 1.937
_exptl_absorpt_correction_T_max 1.0000
_exptl_absorpt_correction_T_min 0.6580
_exptl_absorpt_correction_type numerical
_exptl_absorpt_process_details
;
SADABS-2016/2 (Bruker,2016/2) was used for absorption correction.
wR2(int) was 0.0973 before and 0.0603 after correction.
The Ratio of minimum to maximum transmission is 0.6580.
The \l/2 correction factor is Not present.
;
_exptl_crystal_colour colourless
_exptl_crystal_colour_primary colourless
_exptl_crystal_density_diffrn 1.596
_exptl_crystal_description block
_exptl_crystal_F_000 556
_exptl_crystal_size_max 0.19
_exptl_crystal_size_mid 0.112
_exptl_crystal_size_min 0.049
_refine_diff_density_max 0.911
_refine_diff_density_min -0.694
_refine_diff_density_rms 0.064
_refine_ls_extinction_method none
_refine_ls_goodness_of_fit_ref 1.022
_refine_ls_hydrogen_treatment mixed
_refine_ls_matrix_type full
_refine_ls_number_parameters 320
_refine_ls_number_reflns 7033
_refine_ls_number_restraints 4
_refine_ls_restrained_S_all 1.022
_refine_ls_R_factor_all 0.0337
_refine_ls_R_factor_gt 0.0285
_refine_ls_shift/su_max 0.001
_refine_ls_shift/su_mean 0.000
_refine_ls_structure_factor_coef Fsqd
_refine_ls_weighting_details 'w=1/[\s^2^(Fo^2^)+(0.0324P)^2^+0.8116P] where P=(Fo^2^+2Fc^2^)/3'
_refine_ls_weighting_scheme calc
_refine_ls_wR_factor_gt 0.0700
_refine_ls_wR_factor_ref 0.0729
_reflns_Friedel_coverage 0.000
_reflns_number_gt 6369
_reflns_number_total 7033
_reflns_threshold_expression 'I > 2\s(I)'
_cod_data_source_file d4sc01138d2.cif
_cod_data_source_block mo_1979_cg_0m
_cod_depositor_comments 'Adding full bibliography for 1571276--1571290.cif.'
_cod_database_code 1571288
_olex2_refinement_description
;
1. Fixed Uiso
 At 1.2 times of:
  All B(H,H,H,H) groups, All C(H) groups, All C(H,H) groups
 At 1.5 times of:
  All C(H,H,H) groups
2. Restrained distances
 C21-H21B = C21-H21A
 0.99 with sigma of 0.02
 C22-H22 = C14-H14
 1 with sigma of 0.02
3.a Secondary CH2 refined with riding coordinates:
 C24(H24A,H24B)
3.b Aromatic/amide H refined with riding coordinates:
 C5(H5), C6(H6), C7(H7), C8(H8), C9(H9), C10(H10), C11(H11), C12(H12),
 C17(H17), C18(H18), C19(H19)
3.c Idealised Me refined as rotating group:
 C25(H25A,H25B,H25C)
;
_olex2_submission_special_instructions 'No special instructions were received'
_shelx_shelxl_version_number 2018/3
_shelx_space_group_comment
;
The symmetry employed for this shelxl refinement is uniquely defined
by the following loop, which should always be used as a source of
symmetry information in preference to the above space-group names.
They are only intended as comments.
;
_shelx_estimated_absorpt_t_min 0.710
_shelx_estimated_absorpt_t_max 0.911
_diffrn_measurement_ambient_temperature_device_make 'Oxford Cryostream 800'

loop_
_space_group_symop_operation_xyz
'x, y, z'
'-x, -y, -z'

loop_
_atom_site_label
_atom_site_type_symbol
_atom_site_fract_x
_atom_site_fract_y
_atom_site_fract_z
_atom_site_U_iso_or_equiv
_atom_site_adp_type
_atom_site_occupancy
_atom_site_site_symmetry_order
_atom_site_calc_flag
_atom_site_refinement_flags_posn
_atom_site_refinement_flags_adp
_atom_site_refinement_flags_occupancy
_atom_site_disorder_assembly
_atom_site_disorder_group
Br1 Br 0.60893(2) 0.65256(2) 0.04755(2) 0.02587(5) Uani 1 1 d . . . . .
S1 S 0.27147(4) 0.60410(3) 0.36629(3) 0.01273(6) Uani 1 1 d . . . . .
O1 O 0.21462(13) 0.86700(10) 0.30779(8) 0.01774(19) Uani 1 1 d . . . . .
O2 O 0.22753(13) 0.77982(10) 0.14292(8) 0.0202(2) Uani 1 1 d . . . . .
C1 C 0.12618(16) 0.63776(12) 0.43276(11) 0.0138(2) Uani 1 1 d . . . . .
C2 C -0.03123(16) 0.58539(12) 0.36742(11) 0.0139(2) Uani 1 1 d . . . . .
C3 C -0.03709(16) 0.51535(12) 0.26325(11) 0.0139(2) Uani 1 1 d . . . . .
C4 C 0.11703(15) 0.51629(12) 0.25059(11) 0.0132(2) Uani 1 1 d . . . . .
C5 C 0.14271(17) 0.45240(12) 0.16118(11) 0.0160(2) Uani 1 1 d . . . . .
H5 H 0.248742 0.454394 0.155383 0.019 Uiso 1 1 calc R U . . .
C6 C 0.00486(18) 0.38509(13) 0.08025(12) 0.0185(3) Uani 1 1 d . . . . .
H6 H 0.016592 0.340015 0.017382 0.022 Uiso 1 1 calc R U . . .
C7 C -0.15011(17) 0.38291(13) 0.09016(12) 0.0181(2) Uani 1 1 d . . . . .
H7 H -0.241988 0.336506 0.033694 0.022 Uiso 1 1 calc R U . . .
C8 C -0.17289(16) 0.44731(12) 0.18109(11) 0.0163(2) Uani 1 1 d . . . . .
H8 H -0.279055 0.444919 0.187018 0.020 Uiso 1 1 calc R U . . .
C9 C -0.16077(17) 0.60119(13) 0.40856(12) 0.0170(2) Uani 1 1 d . . . . .
H9 H -0.269354 0.566078 0.366535 0.020 Uiso 1 1 calc R U . . .
C10 C -0.12858(18) 0.66913(13) 0.51206(12) 0.0187(3) Uani 1 1 d . . . . .
H10 H -0.215865 0.681914 0.539706 0.022 Uiso 1 1 calc R U . . .
C11 C 0.02965(18) 0.71889(13) 0.57606(12) 0.0182(3) Uani 1 1 d . . . . .
H11 H 0.048072 0.764110 0.646812 0.022 Uiso 1 1 calc R U . . .
C12 C 0.16107(17) 0.70310(12) 0.53752(11) 0.0160(2) Uani 1 1 d . . . . .
H12 H 0.268917 0.735393 0.580737 0.019 Uiso 1 1 calc R U . . .
C13 C 0.37857(15) 0.74864(12) 0.31186(11) 0.0133(2) Uani 1 1 d . . . . .
C14 C 0.54212(16) 0.75402(12) 0.28428(11) 0.0145(2) Uani 1 1 d D . . . .
C15 C 0.60308(16) 0.84266(12) 0.20235(11) 0.0152(2) Uani 1 1 d . . . . .
C16 C 0.63435(17) 0.81815(13) 0.09857(12) 0.0184(3) Uani 1 1 d . . . . .
C17 C 0.6863(2) 0.91448(14) 0.03212(13) 0.0230(3) Uani 1 1 d . . . . .
H17 H 0.708348 0.897669 -0.038848 0.028 Uiso 1 1 calc R U . . .
C18 C 0.7054(2) 1.03597(14) 0.07119(13) 0.0231(3) Uani 1 1 d . . . . .
H18 H 0.738914 1.101817 0.025561 0.028 Uiso 1 1 calc R U . . .
C19 C 0.67642(18) 1.06297(13) 0.17610(12) 0.0191(3) Uani 1 1 d . . . . .
H19 H 0.689521 1.146132 0.201857 0.023 Uiso 1 1 calc R U . . .
C20 C 0.62796(16) 0.96571(12) 0.24211(11) 0.0155(2) Uani 1 1 d . . . . .
C21 C 0.60065(17) 0.97225(13) 0.36079(12) 0.0173(2) Uani 1 1 d D . . . .
C22 C 0.53831(16) 0.83478(12) 0.38476(11) 0.0155(2) Uani 1 1 d D . . . .
C23 C 0.26597(16) 0.79981(12) 0.24217(11) 0.0140(2) Uani 1 1 d . . . . .
C24 C 0.0993(2) 0.91921(15) 0.25291(14) 0.0243(3) Uani 1 1 d . . . . .
H24A H 0.005734 0.852220 0.203636 0.029 Uiso 1 1 calc R U . . .
H24B H 0.154601 0.985440 0.207784 0.029 Uiso 1 1 calc R U . . .
C25 C 0.0400(2) 0.97396(16) 0.34280(15) 0.0276(3) Uani 1 1 d . . . . .
H25A H -0.038846 1.009350 0.309413 0.041 Uiso 1 1 calc R U . . .
H25B H 0.133592 1.040649 0.390424 0.041 Uiso 1 1 calc R U . . .
H25C H -0.013424 0.907625 0.387232 0.041 Uiso 1 1 calc R U . . .
F1 F 0.25430(11) 0.24801(9) 0.27502(9) 0.0283(2) Uani 1 1 d . . . . .
F2 F 0.47701(13) 0.32305(12) 0.41564(8) 0.0349(2) Uani 1 1 d . . . . .
F3 F 0.47185(11) 0.42798(9) 0.26524(8) 0.0272(2) Uani 1 1 d . . . . .
F4 F 0.49857(15) 0.23831(12) 0.25151(11) 0.0433(3) Uani 1 1 d . . . . .
B1 B 0.4235(2) 0.30761(16) 0.30004(14) 0.0197(3) Uani 1 1 d . . . . .
H14 H 0.565(2) 0.6786(15) 0.2893(16) 0.024 Uiso 1 1 d D U . . .
H21A H 0.698(2) 1.0179(18) 0.4156(15) 0.024 Uiso 1 1 d D U . . .
H21B H 0.525(2) 1.0141(18) 0.3714(16) 0.024 Uiso 1 1 d D U . . .
H22 H 0.563(2) 0.8136(19) 0.4591(13) 0.024 Uiso 1 1 d D U . . .

loop_
_atom_site_aniso_label
_atom_site_aniso_U_11
_atom_site_aniso_U_22
_atom_site_aniso_U_33
_atom_site_aniso_U_23
_atom_site_aniso_U_13
_atom_site_aniso_U_12
Br1 0.03338(9) 0.01724(7) 0.03170(9) 0.00125(5) 0.01708(6) 0.01075(6)
S1 0.01264(13) 0.01316(13) 0.01436(14) 0.00438(10) 0.00500(10) 0.00582(11)
O1 0.0210(5) 0.0200(5) 0.0181(4) 0.0046(4) 0.0053(4) 0.0137(4)
O2 0.0235(5) 0.0219(5) 0.0157(4) 0.0033(4) 0.0020(4) 0.0098(4)
C1 0.0155(6) 0.0123(5) 0.0168(6) 0.0052(4) 0.0078(5) 0.0064(4)
C2 0.0148(6) 0.0123(5) 0.0170(6) 0.0046(4) 0.0062(4) 0.0060(4)
C3 0.0149(5) 0.0122(5) 0.0165(6) 0.0050(4) 0.0059(4) 0.0057(4)
C4 0.0136(5) 0.0120(5) 0.0148(5) 0.0035(4) 0.0036(4) 0.0050(4)
C5 0.0185(6) 0.0157(6) 0.0169(6) 0.0040(5) 0.0067(5) 0.0087(5)
C6 0.0223(7) 0.0175(6) 0.0176(6) 0.0026(5) 0.0060(5) 0.0089(5)
C7 0.0184(6) 0.0168(6) 0.0179(6) 0.0029(5) 0.0026(5) 0.0055(5)
C8 0.0150(6) 0.0155(6) 0.0188(6) 0.0046(5) 0.0041(5) 0.0056(5)
C9 0.0155(6) 0.0156(6) 0.0233(6) 0.0052(5) 0.0078(5) 0.0078(5)
C10 0.0219(6) 0.0164(6) 0.0235(7) 0.0057(5) 0.0118(5) 0.0106(5)
C11 0.0249(7) 0.0144(6) 0.0190(6) 0.0035(5) 0.0096(5) 0.0094(5)
C12 0.0186(6) 0.0138(5) 0.0164(6) 0.0036(4) 0.0051(5) 0.0059(5)
C13 0.0132(5) 0.0122(5) 0.0159(6) 0.0043(4) 0.0053(4) 0.0048(4)
C14 0.0128(5) 0.0139(5) 0.0190(6) 0.0044(4) 0.0064(4) 0.0059(4)
C15 0.0133(5) 0.0135(5) 0.0200(6) 0.0047(5) 0.0062(5) 0.0051(4)
C16 0.0195(6) 0.0147(6) 0.0232(7) 0.0024(5) 0.0086(5) 0.0071(5)
C17 0.0274(7) 0.0214(7) 0.0230(7) 0.0061(5) 0.0124(6) 0.0090(6)
C18 0.0281(7) 0.0176(6) 0.0241(7) 0.0090(5) 0.0090(6) 0.0066(6)
C19 0.0208(6) 0.0138(6) 0.0230(7) 0.0044(5) 0.0046(5) 0.0063(5)
C20 0.0138(5) 0.0143(5) 0.0189(6) 0.0030(5) 0.0045(5) 0.0052(4)
C21 0.0177(6) 0.0140(6) 0.0182(6) 0.0001(5) 0.0046(5) 0.0034(5)
C22 0.0147(6) 0.0155(6) 0.0156(6) 0.0028(4) 0.0031(4) 0.0048(5)
C23 0.0130(5) 0.0122(5) 0.0170(6) 0.0042(4) 0.0045(4) 0.0040(4)
C24 0.0246(7) 0.0275(7) 0.0284(7) 0.0078(6) 0.0042(6) 0.0184(6)
C25 0.0253(7) 0.0246(7) 0.0411(9) 0.0072(6) 0.0124(7) 0.0161(6)
F1 0.0192(4) 0.0257(5) 0.0376(5) 0.0074(4) 0.0068(4) 0.0046(4)
F2 0.0314(5) 0.0561(7) 0.0215(5) 0.0152(5) 0.0067(4) 0.0193(5)
F3 0.0192(4) 0.0257(5) 0.0334(5) 0.0128(4) 0.0018(4) 0.0051(4)
F4 0.0436(7) 0.0433(6) 0.0555(7) -0.0022(5) 0.0211(6) 0.0270(6)
B1 0.0202(7) 0.0230(7) 0.0211(7) 0.0069(6) 0.0085(6) 0.0117(6)

loop_
_atom_type_symbol
_atom_type_description
_atom_type_scat_dispersion_real
_atom_type_scat_dispersion_imag
_atom_type_scat_source
C C 0.0033 0.0016 'International Tables Vol C Tables 4.2.6.8 and 6.1.1.4'
H H 0.0000 0.0000 'International Tables Vol C Tables 4.2.6.8 and 6.1.1.4'
B B 0.0013 0.0007 'International Tables Vol C Tables 4.2.6.8 and 6.1.1.4'
Br Br -0.2901 2.4595 'International Tables Vol C Tables 4.2.6.8 and 6.1.1.4'
F F 0.0171 0.0103 'International Tables Vol C Tables 4.2.6.8 and 6.1.1.4'
O O 0.0106 0.0060 'International Tables Vol C Tables 4.2.6.8 and 6.1.1.4'
S S 0.1246 0.1234 'International Tables Vol C Tables 4.2.6.8 and 6.1.1.4'

loop_
_geom_angle_atom_site_label_1
_geom_angle_atom_site_label_2
_geom_angle_atom_site_label_3
_geom_angle
_geom_angle_site_symmetry_1
_geom_angle_site_symmetry_3
_geom_angle_publ_flag
C1 S1 C4 91.85(6) . . ?
C1 S1 C13 104.45(6) . . ?
C4 S1 C13 102.52(6) . . ?
C23 O1 C24 116.26(11) . . ?
C2 C1 S1 111.07(10) . . ?
C12 C1 S1 125.11(10) . . ?
C12 C1 C2 123.78(12) . . ?
C1 C2 C3 113.20(11) . . ?
C9 C2 C1 118.41(12) . . ?
C9 C2 C3 128.36(12) . . ?
C4 C3 C2 112.73(11) . . ?
C8 C3 C2 128.75(12) . . ?
C8 C3 C4 118.47(12) . . ?
C3 C4 S1 111.15(10) . . ?
C5 C4 S1 124.99(10) . . ?
C5 C4 C3 123.82(12) . . ?
C4 C5 H5 121.7 . . ?
C4 C5 C6 116.53(12) . . ?
C6 C5 H5 121.7 . . ?
C5 C6 H6 119.5 . . ?
C5 C6 C7 121.01(13) . . ?
C7 C6 H6 119.5 . . ?
C6 C7 H7 119.3 . . ?
C8 C7 C6 121.38(13) . . ?
C8 C7 H7 119.3 . . ?
C3 C8 H8 120.6 . . ?
C7 C8 C3 118.79(12) . . ?
C7 C8 H8 120.6 . . ?
C2 C9 H9 120.5 . . ?
C10 C9 C2 119.03(13) . . ?
C10 C9 H9 120.5 . . ?
C9 C10 H10 119.4 . . ?
C9 C10 C11 121.23(12) . . ?
C11 C10 H10 119.4 . . ?
C10 C11 H11 119.5 . . ?
C12 C11 C10 120.91(13) . . ?
C12 C11 H11 119.5 . . ?
C1 C12 C11 116.61(13) . . ?
C1 C12 H12 121.7 . . ?
C11 C12 H12 121.7 . . ?
C14 C13 S1 112.30(9) . . ?
C22 C13 S1 115.23(9) . . ?
C22 C13 C14 60.03(9) . . ?
C22 C13 C23 121.84(11) . . ?
C23 C13 S1 113.83(9) . . ?
C23 C13 C14 123.29(11) . . ?
C13 C14 H14 116.9(12) . . ?
C15 C14 C13 113.89(11) . . ?
C15 C14 C22 105.85(11) . . ?
C15 C14 H14 121.8(12) . . ?
C22 C14 C13 59.55(8) . . ?
C22 C14 H14 123.3(12) . . ?
C16 C15 C14 129.28(12) . . ?
C16 C15 C20 119.88(12) . . ?
C20 C15 C14 110.84(12) . . ?
C15 C16 Br1 119.72(10) . . ?
C15 C16 C17 120.57(13) . . ?
C17 C16 Br1 119.70(11) . . ?
C16 C17 H17 120.5 . . ?
C16 C17 C18 118.99(14) . . ?
C18 C17 H17 120.5 . . ?
C17 C18 H18 119.3 . . ?
C17 C18 C19 121.34(13) . . ?
C19 C18 H18 119.3 . . ?
C18 C19 H19 120.7 . . ?
C20 C19 C18 118.69(13) . . ?
C20 C19 H19 120.7 . . ?
C15 C20 C21 110.76(11) . . ?
C19 C20 C15 120.46(13) . . ?
C19 C20 C21 128.74(12) . . ?
C20 C21 C22 104.17(11) . . ?
C20 C21 H21A 115.3(12) . . ?
C20 C21 H21B 112.8(12) . . ?
C22 C21 H21A 107.4(12) . . ?
C22 C21 H21B 113.3(12) . . ?
H21A C21 H21B 104.0(17) . . ?
C13 C22 C14 60.42(8) . . ?
C13 C22 C21 115.52(11) . . ?
C13 C22 H22 117.3(12) . . ?
C14 C22 C21 108.07(11) . . ?
C14 C22 H22 120.8(12) . . ?
C21 C22 H22 120.4(12) . . ?
O1 C23 C13 109.59(11) . . ?
O2 C23 O1 125.90(12) . . ?
O2 C23 C13 124.49(12) . . ?
O1 C24 H24A 110.4 . . ?
O1 C24 H24B 110.4 . . ?
O1 C24 C25 106.82(13) . . ?
H24A C24 H24B 108.6 . . ?
C25 C24 H24A 110.4 . . ?
C25 C24 H24B 110.4 . . ?
C24 C25 H25A 109.5 . . ?
C24 C25 H25B 109.5 . . ?
C24 C25 H25C 109.5 . . ?
H25A C25 H25B 109.5 . . ?
H25A C25 H25C 109.5 . . ?
H25B C25 H25C 109.5 . . ?
F1 B1 F2 109.57(12) . . ?
F1 B1 F3 110.18(12) . . ?
F3 B1 F2 107.17(13) . . ?
F4 B1 F1 111.22(14) . . ?
F4 B1 F2 108.62(13) . . ?
F4 B1 F3 109.97(13) . . ?

loop_
_geom_bond_atom_site_label_1
_geom_bond_atom_site_label_2
_geom_bond_distance
_geom_bond_site_symmetry_2
_geom_bond_publ_flag
Br1 C16 1.8926(14) . ?
S1 C1 1.7770(13) . ?
S1 C4 1.7791(13) . ?
S1 C13 1.8046(13) . ?
O1 C23 1.3298(16) . ?
O1 C24 1.4633(17) . ?
O2 C23 1.2014(17) . ?
C1 C2 1.3984(19) . ?
C1 C12 1.3889(18) . ?
C2 C3 1.4625(18) . ?
C2 C9 1.3951(18) . ?
C3 C4 1.4014(17) . ?
C3 C8 1.3938(19) . ?
C4 C5 1.3866(18) . ?
C5 H5 0.9500 . ?
C5 C6 1.394(2) . ?
C6 H6 0.9500 . ?
C6 C7 1.395(2) . ?
C7 H7 0.9500 . ?
C7 C8 1.3924(19) . ?
C8 H8 0.9500 . ?
C9 H9 0.9500 . ?
C9 C10 1.392(2) . ?
C10 H10 0.9500 . ?
C10 C11 1.397(2) . ?
C11 H11 0.9500 . ?
C11 C12 1.3956(19) . ?
C12 H12 0.9500 . ?
C13 C14 1.5267(17) . ?
C13 C22 1.5133(18) . ?
C13 C23 1.5144(18) . ?
C14 C15 1.4863(18) . ?
C14 C22 1.5207(19) . ?
C14 H14 0.962(14) . ?
C15 C16 1.3853(19) . ?
C15 C20 1.3974(18) . ?
C16 C17 1.391(2) . ?
C17 H17 0.9500 . ?
C17 C18 1.393(2) . ?
C18 H18 0.9500 . ?
C18 C19 1.397(2) . ?
C19 H19 0.9500 . ?
C19 C20 1.3908(18) . ?
C20 C21 1.5192(19) . ?
C21 C22 1.5291(19) . ?
C21 H21A 0.962(15) . ?
C21 H21B 0.978(14) . ?
C22 H22 0.970(14) . ?
C24 H24A 0.9900 . ?
C24 H24B 0.9900 . ?
C24 C25 1.501(2) . ?
C25 H25A 0.9800 . ?
C25 H25B 0.9800 . ?
C25 H25C 0.9800 . ?
F1 B1 1.3827(19) . ?
F2 B1 1.4071(19) . ?
F3 B1 1.3982(18) . ?
F4 B1 1.3801(18) . ?

loop_
_geom_torsion_atom_site_label_1
_geom_torsion_atom_site_label_2
_geom_torsion_atom_site_label_3
_geom_torsion_atom_site_label_4
_geom_torsion
_geom_torsion_site_symmetry_1
_geom_torsion_site_symmetry_2
_geom_torsion_site_symmetry_3
_geom_torsion_site_symmetry_4
_geom_torsion_publ_flag
Br1 C16 C17 C18 -179.57(12) . . . . ?
S1 C1 C2 C3 0.96(14) . . . . ?
S1 C1 C2 C9 178.85(10) . . . . ?
S1 C1 C12 C11 -179.30(10) . . . . ?
S1 C4 C5 C6 177.78(10) . . . . ?
S1 C13 C14 C15 157.88(10) . . . . ?
S1 C13 C14 C22 -107.17(10) . . . . ?
S1 C13 C22 C14 102.27(10) . . . . ?
S1 C13 C22 C21 -160.60(9) . . . . ?
S1 C13 C23 O1 83.84(12) . . . . ?
S1 C13 C23 O2 -94.82(14) . . . . ?
C1 S1 C4 C3 0.75(10) . . . . ?
C1 S1 C4 C5 -176.81(12) . . . . ?
C1 S1 C13 C14 161.76(9) . . . . ?
C1 S1 C13 C22 95.57(10) . . . . ?
C1 S1 C13 C23 -52.17(11) . . . . ?
C1 C2 C3 C4 -0.41(15) . . . . ?
C1 C2 C3 C8 177.11(12) . . . . ?
C1 C2 C9 C10 0.61(19) . . . . ?
C2 C1 C12 C11 -1.90(19) . . . . ?
C2 C3 C4 S1 -0.34(13) . . . . ?
C2 C3 C4 C5 177.25(12) . . . . ?
C2 C3 C8 C7 -177.22(12) . . . . ?
C2 C9 C10 C11 -1.5(2) . . . . ?
C3 C2 C9 C10 178.14(12) . . . . ?
C3 C4 C5 C6 0.53(19) . . . . ?
C4 S1 C1 C2 -0.98(10) . . . . ?
C4 S1 C1 C12 176.70(12) . . . . ?
C4 S1 C13 C14 -102.99(10) . . . . ?
C4 S1 C13 C22 -169.19(9) . . . . ?
C4 S1 C13 C23 43.07(10) . . . . ?
C4 C3 C8 C7 0.17(18) . . . . ?
C4 C5 C6 C7 -0.15(19) . . . . ?
C5 C6 C7 C8 -0.2(2) . . . . ?
C6 C7 C8 C3 0.2(2) . . . . ?
C8 C3 C4 S1 -178.14(10) . . . . ?
C8 C3 C4 C5 -0.55(19) . . . . ?
C9 C2 C3 C4 -178.04(12) . . . . ?
C9 C2 C3 C8 -0.5(2) . . . . ?
C9 C10 C11 C12 0.7(2) . . . . ?
C10 C11 C12 C1 0.96(19) . . . . ?
C12 C1 C2 C3 -176.75(12) . . . . ?
C12 C1 C2 C9 1.13(19) . . . . ?
C13 S1 C1 C2 102.45(10) . . . . ?
C13 S1 C1 C12 -79.87(12) . . . . ?
C13 S1 C4 C3 -104.49(10) . . . . ?
C13 S1 C4 C5 77.95(12) . . . . ?
C13 C14 C15 C16 -119.08(15) . . . . ?
C13 C14 C15 C20 60.46(15) . . . . ?
C13 C14 C22 C21 -109.63(12) . . . . ?
C14 C13 C22 C21 97.13(12) . . . . ?
C14 C13 C23 O1 -134.32(12) . . . . ?
C14 C13 C23 O2 47.02(19) . . . . ?
C14 C15 C16 Br1 -3.0(2) . . . . ?
C14 C15 C16 C17 177.79(14) . . . . ?
C14 C15 C20 C19 -176.49(12) . . . . ?
C14 C15 C20 C21 5.43(16) . . . . ?
C15 C14 C22 C13 108.75(11) . . . . ?
C15 C14 C22 C21 -0.88(14) . . . . ?
C15 C16 C17 C18 -0.4(2) . . . . ?
C15 C20 C21 C22 -5.69(15) . . . . ?
C16 C15 C20 C19 3.1(2) . . . . ?
C16 C15 C20 C21 -174.98(12) . . . . ?
C16 C17 C18 C19 1.2(2) . . . . ?
C17 C18 C19 C20 0.2(2) . . . . ?
C18 C19 C20 C15 -2.3(2) . . . . ?
C18 C19 C20 C21 175.37(14) . . . . ?
C19 C20 C21 C22 176.43(14) . . . . ?
C20 C15 C16 Br1 177.47(10) . . . . ?
C20 C15 C16 C17 -1.7(2) . . . . ?
C20 C21 C22 C13 -61.37(14) . . . . ?
C20 C21 C22 C14 3.82(14) . . . . ?
C22 C13 C14 C15 -94.94(12) . . . . ?
C22 C13 C23 O1 -61.52(15) . . . . ?
C22 C13 C23 O2 119.82(15) . . . . ?
C22 C14 C15 C16 177.69(14) . . . . ?
C22 C14 C15 C20 -2.77(15) . . . . ?
C23 O1 C24 C25 171.89(12) . . . . ?
C23 C13 C14 C15 15.54(18) . . . . ?
C23 C13 C14 C22 110.48(14) . . . . ?
C23 C13 C22 C14 -112.81(13) . . . . ?
C23 C13 C22 C21 -15.68(17) . . . . ?
C24 O1 C23 O2 0.9(2) . . . . ?
C24 O1 C23 C13 -177.78(11) . . . . ?
